data_4024287
loop_
_publ_author_name
'Yan Huang'
'Qiong Li'
'Tian-Liang Liu'
'Peng-Fei Xu'

_publ_contact_author_email xupf@lzu.edu.cn
_publ_contact_author_name 'Pengfei Xu'
_publ_section_title
;
Diastereoselective Synthesis of \b-Substituted-\a,\g-Diaminobutyric Acids
and Pyrrolidines Containing Multichiral Centers
;
_journal_name_full 'Journal of Organic Chemistry'
_journal_page_first 1252
_journal_page_last 1258
_journal_paper_doi 10.1021/jo8023076
_journal_volume 74
_journal_year 2009
_chemical_absolute_configuration rm
_chemical_formula_sum 'C20 H24 N2 O4'
_chemical_formula_weight 356.41
_chemical_name_systematic
; 
 ? 
;
_space_group_IT_number 19
_symmetry_cell_setting orthorhombic
_symmetry_space_group_name_Hall 'P 2ac 2ab'
_symmetry_space_group_name_H-M 'P 21 21 21'
_atom_sites_solution_hydrogens geom
_atom_sites_solution_primary direct
_atom_sites_solution_secondary difmap
_audit_creation_method SHELXL-97
_cell_angle_alpha 90.00
_cell_angle_beta 90.00
_cell_angle_gamma 90.00
_cell_formula_units_Z 4
_cell_length_a 6.9518(11)
_cell_length_b 13.891(2)
_cell_length_c 19.244(3)
_cell_measurement_reflns_used 3328
_cell_measurement_temperature 294(2)
_cell_measurement_theta_max 22.38
_cell_measurement_theta_min 2.58
_cell_volume 1858.3(5)
_computing_cell_refinement 'Bruker SMART'
_computing_data_collection 'Bruker SMART'
_computing_data_reduction 'Bruker SAINT'
_computing_molecular_graphics 'Bruker SHELXTL'
_computing_publication_material 'Bruker SHELXTL'
_computing_structure_refinement 'Bruker SHELXTL'
_computing_structure_solution 'Bruker SHELXTL'
_diffrn_ambient_temperature 294(2)
_diffrn_measured_fraction_theta_full 0.999
_diffrn_measured_fraction_theta_max 0.999
_diffrn_measurement_device_type 'CCD area detector'
_diffrn_measurement_method 'phi and omega scans'
_diffrn_radiation_monochromator graphite
_diffrn_radiation_source 'fine-focus sealed tube'
_diffrn_radiation_type MoK\a
_diffrn_radiation_wavelength 0.71073
_diffrn_reflns_av_R_equivalents 0.0353
_diffrn_reflns_av_sigmaI/netI 0.0280
_diffrn_reflns_limit_h_max 7
_diffrn_reflns_limit_h_min -8
_diffrn_reflns_limit_k_max 17
_diffrn_reflns_limit_k_min -16
_diffrn_reflns_limit_l_max 19
_diffrn_reflns_limit_l_min -24
_diffrn_reflns_number 10481
_diffrn_reflns_theta_full 26.34
_diffrn_reflns_theta_max 26.34
_diffrn_reflns_theta_min 1.81
_diffrn_standards_decay_% 0
_diffrn_standards_interval_count 0
_diffrn_standards_interval_time 0
_diffrn_standards_number 0
_exptl_absorpt_coefficient_mu 0.089
_exptl_absorpt_correction_T_max 0.979
_exptl_absorpt_correction_T_min 0.965
_exptl_absorpt_correction_type multi-scan
_exptl_absorpt_process_details SADABS
_exptl_crystal_colour colourless
_exptl_crystal_density_diffrn 1.274
_exptl_crystal_density_method 'not measured'
_exptl_crystal_description rod
_exptl_crystal_F_000 760
_exptl_crystal_size_max 0.40
_exptl_crystal_size_mid 0.34
_exptl_crystal_size_min 0.24
_refine_diff_density_max 0.154
_refine_diff_density_min -0.123
_refine_diff_density_rms 0.028
_refine_ls_abs_structure_details 'None, Friedel Paris merged'
_refine_ls_extinction_coef 0.0175(15)
_refine_ls_extinction_expression Fc^*^=kFc[1+0.001xFc^2^\l^3^/sin(2\q)]^-1/4^
_refine_ls_extinction_method SHELXL
_refine_ls_goodness_of_fit_ref 1.043
_refine_ls_hydrogen_treatment constr
_refine_ls_matrix_type full
_refine_ls_number_parameters 239
_refine_ls_number_reflns 2189
_refine_ls_number_restraints 0
_refine_ls_restrained_S_all 1.043
_refine_ls_R_factor_all 0.0567
_refine_ls_R_factor_gt 0.0332
_refine_ls_shift/su_max 0.000
_refine_ls_shift/su_mean 0.000
_refine_ls_structure_factor_coef Fsqd
_refine_ls_weighting_details 'calc w=1/[\s^2^(Fo^2^)+(0.0357P)^2^+0.2698P] where P=(Fo^2^+2Fc^2^)/3'
_refine_ls_weighting_scheme calc
_refine_ls_wR_factor_gt 0.0737
_refine_ls_wR_factor_ref 0.0849
_reflns_number_gt 1640
_reflns_number_total 2189
_reflns_threshold_expression >2sigma(I)
_cod_data_source_file jo8023076_si_002.cif
_cod_data_source_block 050816a
_cod_depositor_comments
;
The following automatic conversions were performed:
'_symmetry_cell_setting' value 'Orthorhombic' changed to 'orthorhombic'
according to '/home/saulius/struct/CIF-dictionaries/cif_core.dic'
dictionary named 'cif_core.dic' version 2.4.1 from
2010-06-29.

'_exptl_absorpt_correction_type' value 'MULTI-SCAN' changed
to 'multi-scan' according to
'/home/saulius/struct/CIF-dictionaries/cif_core.dic' dictionary named
'cif_core.dic' version 2.4.1 from 2010-06-29.

Automatic conversion script
Id: cif_fix_enum 1527 2010-12-29 10:47:43Z saulius 
;
_cod_original_sg_symbol_H-M P2(1)2(1)2(1)
_cod_database_code 4024287

loop_
_symmetry_equiv_pos_as_xyz
'x, y, z'
'-x+1/2, -y, z+1/2'
'-x, y+1/2, -z+1/2'
'x+1/2, -y+1/2, -z'

loop_
_atom_site_label
_atom_site_type_symbol
_atom_site_fract_x
_atom_site_fract_y
_atom_site_fract_z
_atom_site_U_iso_or_equiv
_atom_site_adp_type
_atom_site_occupancy
_atom_site_symmetry_multiplicity
_atom_site_calc_flag
_atom_site_refinement_flags
_atom_site_disorder_assembly
_atom_site_disorder_group
N1 N 0.3992(3) 0.40377(13) 0.05980(9) 0.0393(4) Uani 1 1 d . . .
N2 N 0.4909(4) 0.25385(15) -0.16767(12) 0.0572(6) Uani 1 1 d . . .
O1 O 0.8856(2) 0.37669(13) -0.00264(9) 0.0588(5) Uani 1 1 d . . .
O2 O 0.7459(2) 0.50850(13) 0.03555(9) 0.0531(5) Uani 1 1 d . . .
O3 O 0.5645(4) 0.27854(17) -0.22195(11) 0.0950(8) Uani 1 1 d . . .
O4 O 0.3390(4) 0.21134(15) -0.16410(11) 0.0832(7) Uani 1 1 d . . .
C1 C 0.3012(3) 0.55134(17) 0.12330(12) 0.0459(6) Uani 1 1 d . . .
C2 C 0.4098(3) 0.49358(16) 0.06972(11) 0.0384(5) Uani 1 1 d . . .
C3 C 0.5636(3) 0.55855(16) 0.04056(12) 0.0444(6) Uani 1 1 d . . .
H3 H 0.5248 0.5807 -0.0057 0.053 Uiso 1 1 calc R . .
C4 C 0.5569(4) 0.64343(19) 0.09149(14) 0.0592(7) Uani 1 1 d . . .
H4 H 0.6776 0.6793 0.0960 0.071 Uiso 1 1 calc R . .
C5 C 0.3845(5) 0.70300(19) 0.06606(18) 0.0735(9) Uani 1 1 d . . .
H5A H 0.3911 0.7141 0.0164 0.088 Uiso 1 1 calc R . .
H5B H 0.3773 0.7644 0.0899 0.088 Uiso 1 1 calc R . .
C6 C 0.2131(4) 0.63818(19) 0.08496(16) 0.0633(8) Uani 1 1 d . . .
H6A H 0.1458 0.6174 0.0434 0.076 Uiso 1 1 calc R . .
H6B H 0.1234 0.6722 0.1148 0.076 Uiso 1 1 calc R . .
C7 C 0.1628(4) 0.4940(2) 0.16755(15) 0.0630(8) Uani 1 1 d . . .
H7A H 0.0612 0.4692 0.1389 0.095 Uiso 1 1 calc R . .
H7B H 0.1094 0.5348 0.2029 0.095 Uiso 1 1 calc R . .
H7C H 0.2301 0.4414 0.1890 0.095 Uiso 1 1 calc R . .
C8 C 0.4804(4) 0.59889(19) 0.15988(13) 0.0545(7) Uani 1 1 d . . .
C9 C 0.6148(4) 0.5263(2) 0.19407(15) 0.0715(9) Uani 1 1 d . . .
H9A H 0.7257 0.5592 0.2120 0.107 Uiso 1 1 calc R . .
H9B H 0.6547 0.4795 0.1603 0.107 Uiso 1 1 calc R . .
H9C H 0.5487 0.4946 0.2314 0.107 Uiso 1 1 calc R . .
C10 C 0.4250(5) 0.6733(2) 0.21551(15) 0.0817(10) Uani 1 1 d . . .
H10A H 0.3805 0.6406 0.2564 0.123 Uiso 1 1 calc R . .
H10B H 0.3246 0.7140 0.1979 0.123 Uiso 1 1 calc R . .
H10C H 0.5353 0.7117 0.2269 0.123 Uiso 1 1 calc R . .
C11 C 0.7389(3) 0.41651(18) 0.01375(12) 0.0428(6) Uani 1 1 d . . .
C12 C 0.5470(3) 0.36423(16) 0.01396(11) 0.0384(5) Uani 1 1 d . . .
H12 H 0.5742 0.2995 0.0317 0.046 Uiso 1 1 calc R . .
C13 C 0.4651(3) 0.34932(14) -0.06058(11) 0.0377(5) Uani 1 1 d . . .
H13 H 0.3399 0.3178 -0.0549 0.045 Uiso 1 1 calc R . .
C14 C 0.5910(4) 0.27927(16) -0.10149(12) 0.0484(6) Uani 1 1 d . . .
H14A H 0.7143 0.3088 -0.1116 0.058 Uiso 1 1 calc R . .
H14B H 0.6136 0.2216 -0.0743 0.058 Uiso 1 1 calc R . .
C15 C 0.4271(3) 0.44297(15) -0.09786(10) 0.0378(5) Uani 1 1 d . . .
C16 C 0.5710(4) 0.49268(17) -0.13305(12) 0.0501(6) Uani 1 1 d . . .
H16 H 0.6933 0.4662 -0.1369 0.060 Uiso 1 1 calc R . .
C17 C 0.5319(5) 0.58171(19) -0.16229(13) 0.0661(9) Uani 1 1 d . . .
H17 H 0.6285 0.6143 -0.1860 0.079 Uiso 1 1 calc R . .
C18 C 0.3538(6) 0.6222(2) -0.15672(15) 0.0777(11) Uani 1 1 d . . .
H18 H 0.3300 0.6826 -0.1757 0.093 Uiso 1 1 calc R . .
C19 C 0.2100(5) 0.5733(2) -0.12303(16) 0.0731(9) Uani 1 1 d . . .
H19 H 0.0879 0.6003 -0.1197 0.088 Uiso 1 1 calc R . .
C20 C 0.2459(4) 0.48384(17) -0.09401(13) 0.0507(6) Uani 1 1 d . . .
H20 H 0.1472 0.4509 -0.0717 0.061 Uiso 1 1 calc R . .

loop_
_atom_site_aniso_label
_atom_site_aniso_U_11
_atom_site_aniso_U_22
_atom_site_aniso_U_33
_atom_site_aniso_U_23
_atom_site_aniso_U_13
_atom_site_aniso_U_12
N1 0.0367(10) 0.0432(10) 0.0380(10) 0.0004(8) 0.0022(9) -0.0029(9)
N2 0.0789(18) 0.0437(12) 0.0491(13) -0.0080(10) -0.0008(13) 0.0138(13)
O1 0.0376(9) 0.0752(12) 0.0637(12) -0.0043(10) 0.0052(9) 0.0083(10)
O2 0.0367(9) 0.0607(11) 0.0620(11) -0.0126(9) 0.0096(8) -0.0116(8)
O3 0.129(2) 0.1050(17) 0.0513(12) -0.0154(12) 0.0168(14) 0.0047(17)
O4 0.0930(18) 0.0752(14) 0.0815(15) -0.0032(12) -0.0274(14) -0.0116(14)
C1 0.0368(12) 0.0516(14) 0.0495(14) -0.0070(12) 0.0027(11) -0.0010(12)
C2 0.0326(11) 0.0440(13) 0.0386(12) -0.0005(10) 0.0006(10) -0.0032(11)
C3 0.0420(13) 0.0423(12) 0.0490(13) -0.0040(11) 0.0045(11) -0.0074(11)
C4 0.0548(16) 0.0529(15) 0.0698(18) -0.0185(14) 0.0104(14) -0.0191(14)
C5 0.090(2) 0.0422(13) 0.089(2) -0.0111(15) 0.013(2) 0.0004(17)
C6 0.0583(16) 0.0559(15) 0.076(2) -0.0120(15) -0.0015(15) 0.0095(15)
C7 0.0476(15) 0.0782(18) 0.0632(17) -0.0095(15) 0.0192(13) -0.0057(15)
C8 0.0408(14) 0.0718(16) 0.0509(14) -0.0191(13) 0.0028(12) -0.0041(13)
C9 0.0527(16) 0.107(2) 0.0551(16) -0.0191(16) -0.0049(14) 0.0010(18)
C10 0.071(2) 0.100(2) 0.0747(19) -0.0440(18) 0.0088(17) -0.008(2)
C11 0.0365(13) 0.0534(14) 0.0384(12) -0.0002(11) 0.0010(11) -0.0017(11)
C12 0.0391(12) 0.0357(11) 0.0404(12) 0.0041(10) 0.0026(10) 0.0013(10)
C13 0.0371(12) 0.0343(11) 0.0416(12) -0.0004(9) 0.0013(10) -0.0031(10)
C14 0.0533(14) 0.0428(12) 0.0491(13) -0.0025(11) -0.0032(13) 0.0089(12)
C15 0.0459(13) 0.0346(11) 0.0330(11) -0.0031(10) -0.0016(11) -0.0003(11)
C16 0.0628(16) 0.0485(14) 0.0391(12) -0.0006(11) 0.0068(12) -0.0025(14)
C17 0.106(3) 0.0470(15) 0.0454(15) 0.0062(12) 0.0138(16) -0.0127(18)
C18 0.134(3) 0.0457(16) 0.0531(17) 0.0113(13) 0.004(2) 0.021(2)
C19 0.088(2) 0.0655(18) 0.0657(18) 0.0047(16) -0.0041(17) 0.0357(19)
C20 0.0529(15) 0.0495(14) 0.0496(14) 0.0028(11) -0.0001(12) 0.0075(13)

loop_
_atom_type_symbol
_atom_type_description
_atom_type_scat_dispersion_real
_atom_type_scat_dispersion_imag
_atom_type_scat_source
C C 0.0033 0.0000 'International Tables Vol C Tables 4.2.6.8 and 6.1.1.4'
H H 0.0000 0.0000 'International Tables Vol C Tables 4.2.6.8 and 6.1.1.4'
N N 0.0061 0.0000 'International Tables Vol C Tables 4.2.6.8 and 6.1.1.4'
O O 0.0106 0.0000 'International Tables Vol C Tables 4.2.6.8 and 6.1.1.4'

loop_
_geom_angle_atom_site_label_1
_geom_angle_atom_site_label_2
_geom_angle_atom_site_label_3
_geom_angle
_geom_angle_site_symmetry_1
_geom_angle_site_symmetry_3
_geom_angle_publ_flag
C2 N1 C12 114.89(19) . . ?
O4 N2 O3 123.7(3) . . ?
O4 N2 C14 118.2(2) . . ?
O3 N2 C14 118.1(3) . . ?
C11 O2 C3 116.40(17) . . ?
C2 C1 C7 115.0(2) . . ?
C2 C1 C6 106.7(2) . . ?
C7 C1 C6 115.4(2) . . ?
C2 C1 C8 97.61(18) . . ?
C7 C1 C8 118.2(2) . . ?
C6 C1 C8 101.5(2) . . ?
N1 C2 C3 125.2(2) . . ?
N1 C2 C1 126.8(2) . . ?
C3 C2 C1 106.92(18) . . ?
O2 C3 C2 110.98(17) . . ?
O2 C3 C4 116.0(2) . . ?
C2 C3 C4 101.58(18) . . ?
O2 C3 H3 109.3 . . ?
C2 C3 H3 109.3 . . ?
C4 C3 H3 109.3 . . ?
C3 C4 C5 103.5(2) . . ?
C3 C4 C8 104.3(2) . . ?
C5 C4 C8 102.6(2) . . ?
C3 C4 H4 115.0 . . ?
C5 C4 H4 115.0 . . ?
C8 C4 H4 115.0 . . ?
C4 C5 C6 102.4(2) . . ?
C4 C5 H5A 111.3 . . ?
C6 C5 H5A 111.3 . . ?
C4 C5 H5B 111.3 . . ?
C6 C5 H5B 111.3 . . ?
H5A C5 H5B 109.2 . . ?
C5 C6 C1 105.3(2) . . ?
C5 C6 H6A 110.7 . . ?
C1 C6 H6A 110.7 . . ?
C5 C6 H6B 110.7 . . ?
C1 C6 H6B 110.7 . . ?
H6A C6 H6B 108.8 . . ?
C1 C7 H7A 109.5 . . ?
C1 C7 H7B 109.5 . . ?
H7A C7 H7B 109.5 . . ?
C1 C7 H7C 109.5 . . ?
H7A C7 H7C 109.5 . . ?
H7B C7 H7C 109.5 . . ?
C9 C8 C10 107.3(2) . . ?
C9 C8 C4 114.9(2) . . ?
C10 C8 C4 114.2(2) . . ?
C9 C8 C1 113.6(2) . . ?
C10 C8 C1 113.3(2) . . ?
C4 C8 C1 93.40(19) . . ?
C8 C9 H9A 109.5 . . ?
C8 C9 H9B 109.5 . . ?
H9A C9 H9B 109.5 . . ?
C8 C9 H9C 109.5 . . ?
H9A C9 H9C 109.5 . . ?
H9B C9 H9C 109.5 . . ?
C8 C10 H10A 109.5 . . ?
C8 C10 H10B 109.5 . . ?
H10A C10 H10B 109.5 . . ?
C8 C10 H10C 109.5 . . ?
H10A C10 H10C 109.5 . . ?
H10B C10 H10C 109.5 . . ?
O1 C11 O2 119.2(2) . . ?
O1 C11 C12 121.7(2) . . ?
O2 C11 C12 119.0(2) . . ?
N1 C12 C11 116.07(18) . . ?
N1 C12 C13 110.41(17) . . ?
C11 C12 C13 112.49(18) . . ?
N1 C12 H12 105.7 . . ?
C11 C12 H12 105.7 . . ?
C13 C12 H12 105.7 . . ?
C15 C13 C14 113.86(18) . . ?
C15 C13 C12 112.78(17) . . ?
C14 C13 C12 110.47(18) . . ?
C15 C13 H13 106.4 . . ?
C14 C13 H13 106.4 . . ?
C12 C13 H13 106.4 . . ?
N2 C14 C13 108.8(2) . . ?
N2 C14 H14A 109.9 . . ?
C13 C14 H14A 109.9 . . ?
N2 C14 H14B 109.9 . . ?
C13 C14 H14B 109.9 . . ?
H14A C14 H14B 108.3 . . ?
C20 C15 C16 118.5(2) . . ?
C20 C15 C13 119.2(2) . . ?
C16 C15 C13 122.2(2) . . ?
C17 C16 C15 120.0(3) . . ?
C17 C16 H16 120.0 . . ?
C15 C16 H16 120.0 . . ?
C18 C17 C16 120.9(3) . . ?
C18 C17 H17 119.5 . . ?
C16 C17 H17 119.5 . . ?
C17 C18 C19 119.7(2) . . ?
C17 C18 H18 120.2 . . ?
C19 C18 H18 120.2 . . ?
C18 C19 C20 120.2(3) . . ?
C18 C19 H19 119.9 . . ?
C20 C19 H19 119.9 . . ?
C15 C20 C19 120.7(3) . . ?
C15 C20 H20 119.6 . . ?
C19 C20 H20 119.6 . . ?

loop_
_geom_bond_atom_site_label_1
_geom_bond_atom_site_label_2
_geom_bond_distance
_geom_bond_site_symmetry_2
_geom_bond_publ_flag
N1 C2 1.264(3) . ?
N1 C12 1.462(3) . ?
N2 O4 1.212(3) . ?
N2 O3 1.212(3) . ?
N2 C14 1.494(3) . ?
O1 C11 1.202(3) . ?
O2 C11 1.346(3) . ?
O2 C3 1.449(3) . ?
C1 C2 1.509(3) . ?
C1 C7 1.512(3) . ?
C1 C6 1.541(4) . ?
C1 C8 1.576(3) . ?
C2 C3 1.507(3) . ?
C3 C4 1.534(3) . ?
C3 H3 0.9800 . ?
C4 C5 1.536(4) . ?
C4 C8 1.548(4) . ?
C4 H4 0.9800 . ?
C5 C6 1.537(4) . ?
C5 H5A 0.9700 . ?
C5 H5B 0.9700 . ?
C6 H6A 0.9700 . ?
C6 H6B 0.9700 . ?
C7 H7A 0.9600 . ?
C7 H7B 0.9600 . ?
C7 H7C 0.9600 . ?
C8 C9 1.524(4) . ?
C8 C10 1.537(3) . ?
C9 H9A 0.9600 . ?
C9 H9B 0.9600 . ?
C9 H9C 0.9600 . ?
C10 H10A 0.9600 . ?
C10 H10B 0.9600 . ?
C10 H10C 0.9600 . ?
C11 C12 1.519(3) . ?
C12 C13 1.557(3) . ?
C12 H12 0.9800 . ?
C13 C15 1.509(3) . ?
C13 C14 1.527(3) . ?
C13 H13 0.9800 . ?
C14 H14A 0.9700 . ?
C14 H14B 0.9700 . ?
C15 C20 1.384(3) . ?
C15 C16 1.391(3) . ?
C16 C17 1.386(4) . ?
C16 H16 0.9300 . ?
C17 C18 1.364(5) . ?
C17 H17 0.9300 . ?
C18 C19 1.371(5) . ?
C18 H18 0.9300 . ?
C19 C20 1.385(4) . ?
C19 H19 0.9300 . ?
C20 H20 0.9300 . ?

loop_
_geom_torsion_atom_site_label_1
_geom_torsion_atom_site_label_2
_geom_torsion_atom_site_label_3
_geom_torsion_atom_site_label_4
_geom_torsion
_geom_torsion_site_symmetry_1
_geom_torsion_site_symmetry_2
_geom_torsion_site_symmetry_3
_geom_torsion_site_symmetry_4
_geom_torsion_publ_flag
C12 N1 C2 C3 -2.4(3) . . . . ?
C12 N1 C2 C1 -168.6(2) . . . . ?
C7 C1 C2 N1 -1.7(4) . . . . ?
C6 C1 C2 N1 -131.1(3) . . . . ?
C8 C1 C2 N1 124.3(3) . . . . ?
C7 C1 C2 C3 -169.9(2) . . . . ?
C6 C1 C2 C3 60.7(2) . . . . ?
C8 C1 C2 C3 -43.9(2) . . . . ?
C11 O2 C3 C2 40.4(3) . . . . ?
C11 O2 C3 C4 155.6(2) . . . . ?
N1 C2 C3 O2 -33.2(3) . . . . ?
C1 C2 C3 O2 135.23(18) . . . . ?
N1 C2 C3 C4 -157.1(2) . . . . ?
C1 C2 C3 C4 11.4(2) . . . . ?
O2 C3 C4 C5 159.2(2) . . . . ?
C2 C3 C4 C5 -80.4(2) . . . . ?
O2 C3 C4 C8 -93.8(2) . . . . ?
C2 C3 C4 C8 26.6(3) . . . . ?
C3 C4 C5 C6 69.9(2) . . . . ?
C8 C4 C5 C6 -38.3(2) . . . . ?
C4 C5 C6 C1 3.5(3) . . . . ?
C2 C1 C6 C5 -70.1(2) . . . . ?
C7 C1 C6 C5 160.7(2) . . . . ?
C8 C1 C6 C5 31.6(2) . . . . ?
C3 C4 C8 C9 66.2(3) . . . . ?
C5 C4 C8 C9 173.9(2) . . . . ?
C3 C4 C8 C10 -169.2(2) . . . . ?
C5 C4 C8 C10 -61.5(3) . . . . ?
C3 C4 C8 C1 -51.8(2) . . . . ?
C5 C4 C8 C1 55.9(2) . . . . ?
C2 C1 C8 C9 -62.7(2) . . . . ?
C7 C1 C8 C9 61.1(3) . . . . ?
C6 C1 C8 C9 -171.6(2) . . . . ?
C2 C1 C8 C10 174.5(2) . . . . ?
C7 C1 C8 C10 -61.7(3) . . . . ?
C6 C1 C8 C10 65.6(3) . . . . ?
C2 C1 C8 C4 56.4(2) . . . . ?
C7 C1 C8 C4 -179.9(2) . . . . ?
C6 C1 C8 C4 -52.5(2) . . . . ?
C3 O2 C11 O1 167.5(2) . . . . ?
C3 O2 C11 C12 -15.5(3) . . . . ?
C2 N1 C12 C11 29.7(3) . . . . ?
C2 N1 C12 C13 -99.8(2) . . . . ?
O1 C11 C12 N1 155.7(2) . . . . ?
O2 C11 C12 N1 -21.1(3) . . . . ?
O1 C11 C12 C13 -75.7(3) . . . . ?
O2 C11 C12 C13 107.4(2) . . . . ?
N1 C12 C13 C15 70.0(2) . . . . ?
C11 C12 C13 C15 -61.4(2) . . . . ?
N1 C12 C13 C14 -161.28(17) . . . . ?
C11 C12 C13 C14 67.3(2) . . . . ?
O4 N2 C14 C13 -63.6(3) . . . . ?
O3 N2 C14 C13 115.0(3) . . . . ?
C15 C13 C14 N2 -61.4(3) . . . . ?
C12 C13 C14 N2 170.46(19) . . . . ?
C14 C13 C15 C20 140.2(2) . . . . ?
C12 C13 C15 C20 -92.9(2) . . . . ?
C14 C13 C15 C16 -43.3(3) . . . . ?
C12 C13 C15 C16 83.6(2) . . . . ?
C20 C15 C16 C17 1.0(3) . . . . ?
C13 C15 C16 C17 -175.5(2) . . . . ?
C15 C16 C17 C18 0.5(4) . . . . ?
C16 C17 C18 C19 -1.4(5) . . . . ?
C17 C18 C19 C20 0.8(5) . . . . ?
C16 C15 C20 C19 -1.6(4) . . . . ?
C13 C15 C20 C19 175.0(2) . . . . ?
C18 C19 C20 C15 0.7(4) . . . . ?
